data_4323239
loop_
_publ_author_name
'Joe H. Satcher,'
'Marilyn M. Olmstead'
'Michael W. Droege'
'Sean R. Parkin'
'Bruce C. Noll'
'Leopold May'
'Alan L. Balch'

_publ_contact_author
; Dr. Alan L. Balch
  Department of Chemistry
  University of California
  One Shields Ave
  Davis, CA 95616-5295
  USA
;
_publ_contact_author_email balch@chem.ucdavis.edu
_publ_section_title
;
 Novel Square Arrangements in Tetranuclear and Octanuclear Iron(III)
 Complexes with Asymmetric Iron Environments Created by the Unsymmetric
 Bridging Ligand
 N,N,N'-Tris((N-methyl)-2-benzimidazolylmethyl)-N'-methyl-1,3-diamino-2-propanol
;
_journal_name_full 'Inorganic Chemistry'
_journal_page_first 6751
_journal_page_last 6758
_journal_paper_doi 10.1021/ic9802404
_journal_volume 37
_journal_year 1998
_chemical_formula_sum 'C136 H179 B3 F12 Fe8 N34 O29'
_chemical_formula_weight 3461.36
_chemical_name_common
;
[Fe~8~(\m-O)~4~(\m-BMDP)~4~(OH)~4~(OAc)~4~]{BF~4~]~3~[OH]^.^2CH~3~CN^.^8H~2~O
;
_chemical_name_systematic
; 
 ? 
;
_space_group_IT_number 88
_symmetry_cell_setting tetragonal
_symmetry_space_group_name_Hall '-I 4ad'
_symmetry_space_group_name_H-M 'I 41/a :2'
_atom_sites_solution_hydrogens geom
_atom_sites_solution_primary direct
_atom_sites_solution_secondary difmap
_audit_creation_method SHELXL
_cell_angle_alpha 90.00
_cell_angle_beta 90.00
_cell_angle_gamma 90.00
_cell_formula_units_Z 4
_cell_length_a 38.555(3)
_cell_length_b 38.555(3)
_cell_length_c 11.865(2)
_cell_measurement_reflns_used 50
_cell_measurement_temperature 130(2)
_cell_measurement_theta_max 21.0
_cell_measurement_theta_min 9.0
_cell_volume 17637(4)
_computing_cell_refinement 'Siemens P3'
_computing_data_collection 'Siemens P3'
_computing_data_reduction 'Siemens XDISK'
_computing_molecular_graphics 'SHELXTL 5.03, XP (Sheldrick, 1994)'
_computing_publication_material 'SHELXTL 5.03, XCIF (Sheldrick, 1994)'
_computing_structure_refinement 'SHELXL-93 (Sheldrick, 1993)'
_computing_structure_solution 'SHELXS-86 (Sheldrick, 1990)'
_diffrn_ambient_temperature 130(2)
_diffrn_measurement_device 'Siemens P4'
_diffrn_measurement_method 2\q-\w
_diffrn_radiation_monochromator 'nickel filter'
_diffrn_radiation_source 'Siemens rotating anode'
_diffrn_radiation_type CuK\a
_diffrn_radiation_wavelength 1.54178
_diffrn_reflns_av_R_equivalents 0.0387
_diffrn_reflns_av_sigmaI/netI 0.0848
_diffrn_reflns_limit_h_max 28
_diffrn_reflns_limit_h_min -28
_diffrn_reflns_limit_k_max 40
_diffrn_reflns_limit_k_min 0
_diffrn_reflns_limit_l_max 12
_diffrn_reflns_limit_l_min 0
_diffrn_reflns_number 5803
_diffrn_reflns_theta_max 54.29
_diffrn_reflns_theta_min 2.29
_diffrn_standards_decay_% <1.0
_diffrn_standards_interval_count 198
_diffrn_standards_number 2
_exptl_absorpt_coefficient_mu 5.83
_exptl_absorpt_correction_T_max 0.91
_exptl_absorpt_correction_T_min 0.67
_exptl_absorpt_correction_type XABS2
_exptl_crystal_colour brown
_exptl_crystal_density_diffrn 1.293
_exptl_crystal_density_method 'not measured'
_exptl_crystal_description plate
_exptl_crystal_F_000 7184
_exptl_crystal_size_max 0.15
_exptl_crystal_size_mid 0.08
_exptl_crystal_size_min 0.02
_refine_diff_density_max 1.413
_refine_diff_density_min -0.602
_refine_diff_density_rms 0.147
_refine_ls_extinction_method none
_refine_ls_goodness_of_fit_all 1.017
_refine_ls_goodness_of_fit_obs 1.137
_refine_ls_hydrogen_treatment riding
_refine_ls_matrix_type full
_refine_ls_number_parameters 530
_refine_ls_number_reflns 5354
_refine_ls_number_restraints 20
_refine_ls_restrained_S_all 1.016
_refine_ls_restrained_S_obs 1.135
_refine_ls_R_factor_all 0.1759
_refine_ls_R_factor_obs 0.1175
_refine_ls_shift/esd_max 0.154
_refine_ls_shift/esd_mean 0.005
_refine_ls_structure_factor_coef Fsqd
_refine_ls_weighting_details 'w=1/[\s^2^(Fo^2^)+(0.2390P)^2^+243.4101P] where P=(Fo^2^+2Fc^2^)/3'
_refine_ls_weighting_scheme calc
_refine_ls_wR_factor_all 0.3837
_refine_ls_wR_factor_obs 0.3240
_reflns_number_observed 3129
_reflns_number_total 5354
_reflns_observed_criterion >2sigma(I)
_cod_data_source_file ic9802404_2.cif
_cod_data_source_block sa08
_cod_depositor_comments
;
The following automatic conversions were performed:

'_refine_ls_weighting_scheme' value 'calc
w=1/[\s^2^(Fo^2^)+(0.2390P)^2^+243.4101P] where P=(Fo^2^+2Fc^2^)/3'
was changed to 'calc'. New tag '_refine_ls_weighting_details' was
created. The value of the new tag was set to
'w=1/[\s^2^(Fo^2^)+(0.2390P)^2^+243.4101P] where P=(Fo^2^+2Fc^2^)/3'.

Automatic conversion script
Id: cif_fix_values 3143 2015-03-26 13:38:13Z robertas 
;
_cod_original_cell_volume 17637.2(24)
_cod_original_sg_symbol_H-M 'I 41/a'
_cod_database_code 4323239

loop_
_symmetry_equiv_pos_as_xyz
'x, y, z'
'-x+1/2, -y, z+1/2'
'-y+3/4, x+1/4, z+1/4'
'y+3/4, -x+3/4, z+3/4'
'x+1/2, y+1/2, z+1/2'
'-x+1, -y+1/2, z+1'
'-y+5/4, x+3/4, z+3/4'
'y+5/4, -x+5/4, z+5/4'
'-x, -y, -z'
'x-1/2, y, -z-1/2'
'y-3/4, -x-1/4, -z-1/4'
'-y-3/4, x-3/4, -z-3/4'
'-x+1/2, -y+1/2, -z+1/2'
'x, y+1/2, -z'
'y-1/4, -x+1/4, -z+1/4'
'-y-1/4, x-1/4, -z-1/4'

loop_
_atom_site_aniso_label
_atom_site_aniso_U_11
_atom_site_aniso_U_22
_atom_site_aniso_U_33
_atom_site_aniso_U_23
_atom_site_aniso_U_13
_atom_site_aniso_U_12
Fe1 0.0436(12) 0.0433(12) 0.0443(14) 0.0012(10) -0.0005(10) -0.0006(9)
Fe2 0.0375(12) 0.0520(13) 0.0467(14) 0.0014(11) 0.0018(10) -0.0002(9)
O1 0.048(5) 0.039(5) 0.040(6) 0.002(4) -0.001(4) -0.008(4)
O2 0.052(5) 0.066(6) 0.030(5) -0.006(5) -0.008(4) -0.006(5)
O3 0.043(5) 0.069(6) 0.052(6) -0.025(5) -0.001(5) -0.012(5)
O4 0.017(4) 0.039(4) 0.033(5) -0.001(4) -0.004(3) -0.009(3)
O5 0.033(4) 0.033(4) 0.066(6) 0.006(4) 0.000(4) 0.004(3)
N1 0.039(6) 0.051(7) 0.054(8) -0.002(6) -0.004(6) 0.004(5)
N2 0.041(7) 0.060(7) 0.079(10) 0.017(7) 0.012(6) 0.003(6)
N3 0.034(6) 0.055(7) 0.069(9) 0.014(6) -0.001(6) -0.006(5)
N4 0.037(6) 0.051(7) 0.078(10) 0.006(7) -0.004(6) 0.005(5)
N5 0.034(6) 0.054(7) 0.064(8) 0.005(7) 0.000(6) 0.007(5)
N6 0.050(6) 0.056(7) 0.044(7) -0.009(6) 0.002(6) -0.009(5)
N7 0.051(7) 0.070(8) 0.060(9) 0.024(7) -0.013(7) -0.004(6)
N8 0.045(6) 0.048(7) 0.040(7) 0.000(5) -0.001(5) 0.001(5)
C1 0.058(9) 0.072(10) 0.044(9) 0.003(8) 0.021(7) 0.012(8)
C2 0.057(9) 0.047(8) 0.060(11) 0.014(8) 0.010(8) 0.017(7)
C3 0.046(8) 0.097(13) 0.098(14) 0.038(11) 0.025(9) 0.008(9)
C4 0.052(9) 0.055(9) 0.064(11) -0.002(8) -0.006(8) 0.021(8)
C5 0.035(8) 0.062(10) 0.119(17) 0.025(11) -0.014(10) -0.007(7)
C6 0.062(11) 0.063(10) 0.091(15) 0.009(11) -0.033(11) -0.008(8)
C7 0.062(10) 0.074(10) 0.067(12) -0.022(9) -0.009(9) -0.009(9)
C8 0.060(9) 0.071(10) 0.046(10) 0.004(8) -0.004(8) -0.012(8)
C9 0.024(7) 0.067(9) 0.072(11) 0.014(9) 0.004(7) -0.013(7)
C10 0.044(8) 0.045(8) 0.070(11) 0.001(8) 0.011(7) 0.010(6)
C11 0.037(7) 0.049(8) 0.063(11) 0.004(8) -0.004(7) 0.006(6)
C12 0.063(9) 0.054(9) 0.077(12) -0.003(8) -0.007(9) 0.000(8)
C13 0.044(8) 0.074(11) 0.073(12) 0.018(10) 0.006(8) -0.007(8)
C14 0.055(9) 0.065(10) 0.080(13) 0.017(10) -0.014(9) 0.004(8)
C15 0.075(11) 0.081(12) 0.062(12) 0.021(10) -0.021(9) 0.001(10)
C16 0.073(12) 0.099(15) 0.084(15) 0.018(12) -0.024(11) -0.004(11)
C17 0.047(8) 0.074(10) 0.059(11) 0.001(9) -0.004(8) -0.012(7)
C18 0.039(8) 0.053(9) 0.074(12) 0.000(9) -0.003(8) -0.007(7)
C19 0.051(8) 0.053(8) 0.050(9) -0.004(7) 0.006(7) 0.009(7)
C20 0.041(7) 0.057(8) 0.040(8) -0.006(7) -0.010(6) -0.001(6)
C21 0.052(8) 0.067(9) 0.044(9) -0.006(8) 0.010(7) 0.006(7)
C22 0.065(10) 0.071(10) 0.065(11) -0.014(9) 0.009(9) -0.018(8)
C23 0.070(10) 0.089(12) 0.033(9) -0.009(8) -0.008(8) -0.013(9)
C24 0.038(8) 0.066(10) 0.070(12) 0.001(9) -0.006(8) -0.007(7)
C25 0.077(11) 0.122(15) 0.049(11) 0.028(11) -0.014(9) -0.003(11)
C26 0.039(8) 0.053(9) 0.093(14) 0.013(10) -0.010(9) -0.005(7)
C27 0.091(14) 0.062(12) 0.101(17) 0.021(12) -0.012(12) 0.004(10)
C28 0.057(10) 0.052(10) 0.159(23) 0.017(14) -0.034(13) 0.002(8)
C29 0.068(11) 0.058(10) 0.122(18) -0.035(12) -0.001(12) -0.004(9)
C30 0.058(9) 0.050(9) 0.082(13) -0.012(9) -0.011(9) 0.012(7)
C31 0.048(8) 0.048(8) 0.072(12) -0.003(9) -0.006(8) -0.004(7)
C32 0.118(18) 0.059(11) 0.156(25) 0.042(14) 0.029(17) 0.024(11)
C33 0.042(7) 0.073(9) 0.021(7) 0.002(7) 0.004(6) -0.008(7)
N9 0.095(24) 0.135(30) 0.041(18) -0.041(20) -0.007(17) -0.012(22)
C34 0.055(18) 0.066(21) 0.099(29) -0.027(20) 0.015(19) -0.025(16)
C35 0.060(21) 0.104(29) 0.027(17) -0.026(20) 0.010(16) -0.031(20)

loop_
_atom_site_label
_atom_site_type_symbol
_atom_site_fract_x
_atom_site_fract_y
_atom_site_fract_z
_atom_site_U_iso_or_equiv
_atom_site_thermal_displace_type
_atom_site_occupancy
_atom_site_calc_flag
_atom_site_refinement_flags
_atom_site_disorder_group
Fe1 Fe 0.45121(5) 0.33434(5) 0.3356(2) 0.0438(7) Uani 1 d . .
Fe2 Fe 0.37014(5) 0.27366(5) 0.3083(2) 0.0454(7) Uani 1 d . .
O1 O 0.4952(2) 0.3609(2) 0.3169(7) 0.042(2) Uani 1 d . .
O2 O 0.4402(2) 0.3506(2) 0.4797(7) 0.050(2) Uani 1 d . .
O3 O 0.3845(2) 0.2480(3) 0.1867(8) 0.054(3) Uani 1 d . .
O4 O 0.4115(2) 0.3035(2) 0.3214(6) 0.030(2) Uani 1 d . .
O5 O 0.4775(2) 0.2923(2) 0.3827(8) 0.044(2) Uani 1 d . .
N1 N 0.3472(3) 0.3005(3) 0.4629(10) 0.048(3) Uani 1 d . .
N2 N 0.2739(3) 0.2365(3) 0.4115(12) 0.060(3) Uani 1 d . .
N3 N 0.3211(3) 0.2516(3) 0.3156(11) 0.053(3) Uani 1 d . .
N4 N 0.3218(3) 0.3696(3) 0.2652(12) 0.055(3) Uani 1 d . .
N5 N 0.3471(3) 0.3180(3) 0.2423(11) 0.051(3) Uani 1 d . .
N6 N 0.4638(3) 0.3194(3) 0.1553(10) 0.050(3) Uani 1 d . .
N7 N 0.4082(3) 0.3946(3) 0.0795(11) 0.060(3) Uani 1 d . .
N8 N 0.4245(3) 0.3719(3) 0.2444(10) 0.045(3) Uani 1 d . .
C1 C 0.3134(4) 0.2843(4) 0.4925(13) 0.058(4) Uani 1 d . .
H1A H 0.2959(4) 0.3021(4) 0.4920(13) 0.050 Uiso 1 d R .
H1B H 0.3146(4) 0.2747(4) 0.5670(13) 0.050 Uiso 1 d R .
C2 C 0.3035(4) 0.2566(4) 0.4097(13) 0.055(4) Uani 1 d . .
C3 C 0.2497(4) 0.2350(5) 0.5119(15) 0.080(6) Uani 1 d . .
H3A H 0.2308(4) 0.2194(5) 0.4967(15) 0.050 Uiso 1 d R .
H3B H 0.2623(4) 0.2270(5) 0.5765(15) 0.050 Uiso 1 d R .
H3C H 0.2407(4) 0.2578(5) 0.5267(15) 0.050 Uiso 1 d R .
C4 C 0.2732(4) 0.2176(4) 0.3151(14) 0.057(4) Uani 1 d . .
C5 C 0.2490(4) 0.1928(4) 0.2747(19) 0.072(5) Uani 1 d . .
H5A H 0.2285(4) 0.1863(4) 0.3154(19) 0.050 Uiso 1 d R .
C6 C 0.2564(4) 0.1781(4) 0.1740(17) 0.072(5) Uani 1 d . .
H6A H 0.2400(4) 0.1615(4) 0.1458(17) 0.050 Uiso 1 d R .
C7 C 0.2846(4) 0.1879(4) 0.1128(15) 0.068(4) Uani 1 d . .
H7A H 0.2876(4) 0.1764(4) 0.0418(15) 0.050 Uiso 1 d R .
C8 C 0.3091(4) 0.2117(4) 0.1499(13) 0.059(4) Uani 1 d . .
H8A H 0.3286(4) 0.2188(4) 0.1052(13) 0.050 Uiso 1 d R .
C9 C 0.3027(3) 0.2260(4) 0.2526(14) 0.054(4) Uani 1 d . .
C10 C 0.3439(4) 0.3381(3) 0.4349(13) 0.053(4) Uani 1 d . .
H10A H 0.3650(4) 0.3497(3) 0.4545(13) 0.050 Uiso 1 d R .
H10B H 0.3252(4) 0.3479(3) 0.4780(13) 0.050 Uiso 1 d R .
C11 C 0.3366(3) 0.3420(4) 0.3151(13) 0.050(4) Uani 1 d . .
C12 C 0.3058(4) 0.3997(4) 0.3190(14) 0.065(4) Uani 1 d . .
H12A H 0.2963(4) 0.4159(4) 0.2658(14) 0.050 Uiso 1 d R .
H12B H 0.2878(4) 0.3919(4) 0.3688(14) 0.050 Uiso 1 d R .
H12C H 0.3238(4) 0.4108(4) 0.3620(14) 0.050 Uiso 1 d R .
C13 C 0.3222(4) 0.3632(4) 0.1468(15) 0.064(4) Uani 1 d . .
C14 C 0.3097(4) 0.3818(4) 0.0562(16) 0.067(4) Uani 1 d . .
H14A H 0.2980(4) 0.4036(4) 0.0656(16) 0.050 Uiso 1 d R .
C15 C 0.3279(4) 0.3363(5) -0.0600(15) 0.072(5) Uani 1 d . .
H15A H 0.3306(4) 0.3272(5) -0.1348(15) 0.050 Uiso 1 d R .
C16 C 0.3129(5) 0.3672(5) -0.0487(19) 0.085(6) Uani 1 d . .
H16A H 0.3054(5) 0.3809(5) -0.1118(19) 0.050 Uiso 1 d R .
C17 C 0.3411(4) 0.3166(4) 0.0298(13) 0.060(4) Uani 1 d . .
H17A H 0.3509(4) 0.2939(4) 0.0216(13) 0.050 Uiso 1 d R .
C18 C 0.3377(3) 0.3307(4) 0.1331(15) 0.055(4) Uani 1 d . .
C19 C 0.3733(3) 0.2933(3) 0.5507(12) 0.051(4) Uani 1 d . .
H19A H 0.3631(3) 0.2975(3) 0.6232(12) 0.050 Uiso 1 d R .
H19B H 0.3931(3) 0.3082(3) 0.5428(12) 0.050 Uiso 1 d R .
C20 C 0.3846(3) 0.2553(3) 0.5477(11) 0.046(3) Uani 1 d . .
H20A H 0.3667(3) 0.2414(3) 0.5811(11) 0.050 Uiso 1 d R .
C21 C 0.4998(3) 0.3325(4) 0.1387(12) 0.054(4) Uani 1 d . .
H21A H 0.5043(3) 0.3365(4) 0.0602(12) 0.050 Uiso 1 d R .
H21B H 0.5157(3) 0.3152(4) 0.1656(12) 0.050 Uiso 1 d R .
C22 C 0.4629(4) 0.2822(4) 0.1280(14) 0.067(4) Uani 1 d . .
H22A H 0.4687(4) 0.2781(4) 0.0505(14) 0.050 Uiso 1 d R .
H22B H 0.4785(4) 0.2695(4) 0.1756(14) 0.050 Uiso 1 d R .
H22C H 0.4395(4) 0.2747(4) 0.1419(14) 0.050 Uiso 1 d R .
C23 C 0.4392(4) 0.3379(4) 0.0759(12) 0.064(4) Uani 1 d . .
H23A H 0.4509(4) 0.3451(4) 0.0082(12) 0.050 Uiso 1 d R .
H23B H 0.4211(4) 0.3220(4) 0.0563(12) 0.050 Uiso 1 d R .
C24 C 0.4246(3) 0.3687(4) 0.1313(14) 0.058(4) Uani 1 d . .
C25 C 0.4036(5) 0.3985(5) -0.0444(13) 0.083(5) Uani 1 d . .
H25A H 0.3905(5) 0.4193(5) -0.0580(13) 0.050 Uiso 1 d R .
H25B H 0.4257(5) 0.4002(5) -0.0816(13) 0.050 Uiso 1 d R .
H25C H 0.3911(5) 0.3789(5) -0.0731(13) 0.050 Uiso 1 d R .
C26 C 0.3972(4) 0.4168(4) 0.1629(16) 0.062(4) Uani 1 d . .
C27 C 0.3797(5) 0.4480(5) 0.1537(21) 0.085(6) Uani 1 d . .
H27A H 0.3725(5) 0.4585(5) 0.0841(21) 0.050 Uiso 1 d R .
C28 C 0.3725(4) 0.4634(5) 0.2498(24) 0.089(7) Uani 1 d . .
H28A H 0.3610(4) 0.4855(5) 0.2469(24) 0.050 Uiso 1 d R .
C29 C 0.3821(4) 0.4504(4) 0.3558(20) 0.083(6) Uani 1 d . .
H29A H 0.3748(4) 0.4638(4) 0.4198(20) 0.050 Uiso 1 d R .
C30 C 0.4004(4) 0.4186(4) 0.3651(15) 0.063(4) Uani 1 d . .
H30A H 0.4072(4) 0.4098(4) 0.4374(15) 0.050 Uiso 1 d R .
C31 C 0.4075(4) 0.4021(4) 0.2652(14) 0.056(4) Uani 1 d . .
C32 C 0.4611(6) 0.3559(5) 0.5716(23) 0.111(8) Uani 1 d . .
C33 C 0.4496(3) 0.3542(4) 0.6804(10) 0.045(3) Uani 1 d . .
H33A H 0.4674(3) 0.3582(4) 0.7353(10) 0.050 Uiso 1 d R .
H33B H 0.4319(3) 0.3716(4) 0.6875(10) 0.050 Uiso 1 d R .
H33C H 0.4396(3) 0.3317(4) 0.6925(10) 0.050 Uiso 1 d R .
N9 N 0.3742(9) 0.3773(10) 0.6858(25) 0.090(10) Uani 0.50 d P .
C34 C 0.3398(8) 0.4345(8) 0.6641(32) 0.073(10) Uani 0.50 d P .
C35 C 0.3590(9) 0.4028(11) 0.6759(26) 0.064(10) Uani 0.50 d P .
O6 O 0.2534(7) 0.2986(7) -0.2804(24) 0.100(8) Uiso 0.50 d P .
O7 O 0.4407(13) 0.1555(13) -0.0811(47) 0.100(16) Uiso 0.25 d P .
O8 O 0.4049(10) 0.2524(10) -0.0838(36) 0.066(11) Uiso 0.25 d P .
O9 O 0.3705(6) 0.2422(6) -0.1203(23) 0.092(7) Uiso 0.50 d P .
O11 O 0.2567(20) 0.4685(20) 0.1377(69) 0.147(26) Uiso 0.25 d P 1
O12 O 0.2435(11) 0.4514(11) 0.1704(36) 0.063(11) Uiso 0.25 d P 2
B1 B 0.3632(5) 0.5067(5) 0.8748(17) 0.056(9) Uiso 0.50 d PD .
F1 F 0.3492(4) 0.5115(4) 0.9761(14) 0.078(5) Uiso 0.50 d PD .
F2 F 0.3384(5) 0.5123(5) 0.7978(17) 0.110(7) Uiso 0.50 d PD .
F3 F 0.3760(4) 0.4753(4) 0.8688(16) 0.086(6) Uiso 0.50 d PD .
F4 F 0.3884(5) 0.5291(6) 0.8573(20) 0.138(9) Uiso 0.50 d PD .
B2 B 0.3220(7) 0.2439(7) -0.2078(23) 0.007(9) Uiso 0.25 d PD 1
F5 F 0.3119(9) 0.2238(9) -0.2931(26) 0.096(12) Uiso 0.25 d PD 1
F6 F 0.3194(9) 0.2265(9) -0.1108(24) 0.092(12) Uiso 0.25 d PD 1
F7 F 0.3007(10) 0.2714(8) -0.2065(37) 0.126(16) Uiso 0.25 d PD 1
F8 F 0.3543(7) 0.2553(10) -0.2174(36) 0.124(16) Uiso 0.25 d PD 1
O10 O 0.3086(9) 0.2437(8) -0.2441(31) 0.040(8) Uiso 0.25 d P 2

loop_
_atom_type_symbol
_atom_type_description
_atom_type_scat_dispersion_real
_atom_type_scat_dispersion_imag
_atom_type_scat_source
C C 0.0181 0.0091 'International Tables Vol C Tables 4.2.6.8 and 6.1.1.4'
H H 0.0000 0.0000 'International Tables Vol C Tables 4.2.6.8 and 6.1.1.4'
B B 0.0090 0.0039 'International Tables Vol C Tables 4.2.6.8 and 6.1.1.4'
N N 0.0311 0.0180 'International Tables Vol C Tables 4.2.6.8 and 6.1.1.4'
O O 0.0492 0.0322 'International Tables Vol C Tables 4.2.6.8 and 6.1.1.4'
F F 0.0727 0.0534 'International Tables Vol C Tables 4.2.6.8 and 6.1.1.4'
Fe Fe -1.1336 3.1974 'International Tables Vol C Tables 4.2.6.8 and 6.1.1.4'

loop_
_geom_angle_atom_site_label_1
_geom_angle_atom_site_label_2
_geom_angle_atom_site_label_3
_geom_angle
_geom_angle_site_symmetry_1
_geom_angle_site_symmetry_3
_geom_angle_publ_flag
O2 Fe1 O4 96.1(4) . . ?
O2 Fe1 O5 97.6(4) . . ?
O4 Fe1 O5 85.9(3) . . ?
O2 Fe1 O1 97.0(4) . . ?
O4 Fe1 O1 166.8(3) . . ?
O5 Fe1 O1 90.9(3) . . ?
O2 Fe1 N8 97.4(4) . . ?
O4 Fe1 N8 89.4(4) . . ?
O5 Fe1 N8 164.7(4) . . ?
O1 Fe1 N8 90.3(4) . . ?
O2 Fe1 N6 174.9(4) . . ?
O4 Fe1 N6 86.1(3) . . ?
O5 Fe1 N6 87.1(4) . . ?
O1 Fe1 N6 81.0(4) . . ?
N8 Fe1 N6 78.0(4) . . ?
O3 Fe2 O4 97.6(3) . . ?
O3 Fe2 O1 100.1(4) . 16_656 ?
O4 Fe2 O1 88.0(3) . 16_656 ?
O3 Fe2 N3 95.0(4) . . ?
O4 Fe2 N3 166.4(4) . . ?
O1 Fe2 N3 94.5(4) 16_656 . ?
O3 Fe2 N5 106.1(5) . . ?
O4 Fe2 N5 84.0(4) . . ?
O1 Fe2 N5 153.3(4) 16_656 . ?
N3 Fe2 N5 87.9(4) . . ?
O3 Fe2 N1 173.0(4) . . ?
O4 Fe2 N1 89.2(3) . . ?
O1 Fe2 N1 78.2(4) 16_656 . ?
N3 Fe2 N1 78.4(4) . . ?
N5 Fe2 N1 76.3(4) . . ?
C20 O1 Fe2 121.0(7) 11_666 11_666 ?
C20 O1 Fe1 113.8(7) 11_666 . ?
Fe2 O1 Fe1 125.3(4) 11_666 . ?
C32 O2 Fe1 130.1(11) . . ?
C32 O3 Fe2 130.5(12) 16_656 . ?
Fe1 O4 Fe2 178.0(4) . . ?
C19 N1 C1 110.7(11) . . ?
C19 N1 C10 113.5(10) . . ?
C1 N1 C10 112.7(10) . . ?
C19 N1 Fe2 102.4(7) . . ?
C1 N1 Fe2 109.8(8) . . ?
C10 N1 Fe2 107.1(8) . . ?
C4 N2 C2 107.6(12) . . ?
C4 N2 C3 129.3(13) . . ?
C2 N2 C3 122.9(14) . . ?
C2 N3 C9 106.8(11) . . ?
C2 N3 Fe2 116.3(10) . . ?
C9 N3 Fe2 135.5(10) . . ?
C11 N4 C13 107.0(12) . . ?
C11 N4 C12 128.0(14) . . ?
C13 N4 C12 124.9(13) . . ?
C11 N5 C18 105.9(11) . . ?
C11 N5 Fe2 117.3(10) . . ?
C18 N5 Fe2 136.8(10) . . ?
C22 N6 C21 108.8(11) . . ?
C22 N6 C23 107.9(11) . . ?
C21 N6 C23 110.0(11) . . ?
C22 N6 Fe1 116.7(9) . . ?
C21 N6 Fe1 103.8(8) . . ?
C23 N6 Fe1 109.5(8) . . ?
C24 N7 C26 106.4(13) . . ?
C24 N7 C25 125.9(15) . . ?
C26 N7 C25 127.8(14) . . ?
C24 N8 C31 105.1(12) . . ?
C24 N8 Fe1 116.9(9) . . ?
C31 N8 Fe1 137.8(10) . . ?
N1 C1 C2 111.5(11) . . ?
N3 C2 N2 110.9(13) . . ?
N3 C2 C1 121.8(13) . . ?
N2 C2 C1 126.8(13) . . ?
N2 C4 C9 108.0(13) . . ?
N2 C4 C5 131.2(16) . . ?
C9 C4 C5 120.8(16) . . ?
C6 C5 C4 116.1(16) . . ?
C5 C6 C7 121.7(16) . . ?
C6 C7 C8 123.9(17) . . ?
C9 C8 C7 115.3(15) . . ?
C8 C9 C4 122.1(14) . . ?
C8 C9 N3 131.3(12) . . ?
C4 C9 N3 106.6(14) . . ?
C11 C10 N1 109.7(12) . . ?
N5 C11 N4 113.2(13) . . ?
N5 C11 C10 120.2(12) . . ?
N4 C11 C10 126.5(13) . . ?
C14 C13 C18 121.7(17) . . ?
C14 C13 N4 132.3(16) . . ?
C18 C13 N4 105.9(14) . . ?
C13 C14 C16 117.5(17) . . ?
C16 C15 C17 124.3(19) . . ?
C15 C16 C14 119.9(18) . . ?
C18 C17 C15 116.1(16) . . ?
C17 C18 C13 120.5(16) . . ?
C17 C18 N5 131.4(14) . . ?
C13 C18 N5 108.0(14) . . ?
N1 C19 C20 111.0(11) . . ?
O1 C20 C21 109.8(11) 16_656 16_656 ?
O1 C20 C19 108.6(11) 16_656 . ?
C21 C20 C19 111.4(11) 16_656 . ?
N6 C21 C20 110.6(11) . 11_666 ?
C24 C23 N6 110.0(12) . . ?
N7 C24 N8 112.8(14) . . ?
N7 C24 C23 125.6(15) . . ?
N8 C24 C23 121.4(14) . . ?
N7 C26 C27 129.4(18) . . ?
N7 C26 C31 106.6(12) . . ?
C27 C26 C31 124.0(18) . . ?
C28 C27 C26 115.3(19) . . ?
C27 C28 C29 124.1(17) . . ?
C28 C29 C30 120.7(18) . . ?
C31 C30 C29 115.7(17) . . ?
N8 C31 C30 130.6(15) . . ?
N8 C31 C26 109.1(14) . . ?
C30 C31 C26 120.3(14) . . ?
C33 C32 O2 123.7(18) . . ?
C33 C32 O3 112.9(21) . 11_666 ?
O2 C32 O3 123.4(18) . 11_666 ?
N9 C35 C34 179.4(35) . . ?
F8 O9 O8 123.7(27) . . ?
F3 B1 F4 108.6(16) . . ?
F3 B1 F1 109.3(16) . . ?
F4 B1 F1 110.5(16) . . ?
F3 B1 F2 112.4(16) . . ?
F4 B1 F2 108.3(16) . . ?
F1 B1 F2 107.8(15) . . ?
F8 B2 F5 113.7(22) . . ?
F8 B2 F6 108.1(21) . . ?
F5 B2 F6 109.9(21) . . ?
F8 B2 F7 108.4(21) . . ?
F5 B2 F7 106.7(21) . . ?
F6 B2 F7 110.0(21) . . ?
B2 F8 O9 103.2(26) . . ?

loop_
_geom_bond_atom_site_label_1
_geom_bond_atom_site_label_2
_geom_bond_distance
_geom_bond_site_symmetry_2
_geom_bond_publ_flag
Fe1 O2 1.870(9) . ?
Fe1 O4 1.947(7) . ?
Fe1 O5 1.991(7) . ?
Fe1 O1 1.992(8) . ?
Fe1 N8 2.082(11) . ?
Fe1 N6 2.268(11) . ?
Fe2 O3 1.836(9) . ?
Fe2 O4 1.971(7) . ?
Fe2 O1 1.984(8) 16_656 ?
Fe2 N3 2.075(10) . ?
Fe2 N5 2.080(11) . ?
Fe2 N1 2.286(11) . ?
O1 C20 1.426(15) 11_666 ?
O1 Fe2 1.984(8) 11_666 ?
O2 C32 1.37(3) . ?
O3 C32 1.47(2) 16_656 ?
N1 C19 1.48(2) . ?
N1 C1 1.49(2) . ?
N1 C10 1.49(2) . ?
N2 C4 1.36(2) . ?
N2 C2 1.38(2) . ?
N2 C3 1.51(2) . ?
N3 C2 1.32(2) . ?
N3 C9 1.43(2) . ?
N4 C11 1.34(2) . ?
N4 C13 1.43(2) . ?
N4 C12 1.46(2) . ?
N5 C11 1.33(2) . ?
N5 C18 1.43(2) . ?
N6 C22 1.47(2) . ?
N6 C21 1.49(2) . ?
N6 C23 1.51(2) . ?
N7 C24 1.33(2) . ?
N7 C26 1.37(2) . ?
N7 C25 1.49(2) . ?
N8 C24 1.35(2) . ?
N8 C31 1.36(2) . ?
C1 C2 1.50(2) . ?
C4 C9 1.39(2) . ?
C4 C5 1.42(2) . ?
C5 C6 1.35(2) . ?
C6 C7 1.36(2) . ?
C7 C8 1.39(2) . ?
C8 C9 1.36(2) . ?
C10 C11 1.46(2) . ?
C13 C14 1.38(2) . ?
C13 C18 1.40(2) . ?
C14 C16 1.37(2) . ?
C15 C16 1.33(2) . ?
C15 C17 1.40(2) . ?
C17 C18 1.35(2) . ?
C19 C20 1.53(2) . ?
C20 O1 1.425(15) 16_656 ?
C20 C21 1.49(2) 16_656 ?
C21 C20 1.49(2) 11_666 ?
C23 C24 1.47(2) . ?
C26 C27 1.38(2) . ?
C26 C31 1.40(2) . ?
C27 C28 1.31(3) . ?
C28 C29 1.40(3) . ?
C29 C30 1.42(2) . ?
C30 C31 1.37(2) . ?
C32 C33 1.37(3) . ?
C32 O3 1.47(2) 11_666 ?
N9 C35 1.15(5) . ?
C34 C35 1.44(5) . ?
O8 O9 1.45(4) . ?
O9 F8 1.40(4) . ?
B1 F3 1.31(2) . ?
B1 F4 1.32(2) . ?
B1 F1 1.33(2) . ?
B1 F2 1.34(2) . ?
B2 F8 1.32(2) . ?
B2 F5 1.33(2) . ?
B2 F6 1.34(2) . ?
B2 F7 1.34(2) . ?
